data_7709050
loop_
_publ_author_name
'Stevanovi\'c, Nevena'
'Zlatar, Matija'
'Novakovi\'c, Irena'
'Pevec, Andrej'
'Radanovi\'c, Du\<sanka'
'Mati\'c, Ivana Z'
'\/Dor\/di\'c Crnogorac, Marija'
'Stanojkovi\'c, Tatjana'
'Vuj\<ci\'c, Miroslava'
'Gruden, Maja'
'Sladi\'c, Du\<san'
'An\/delkovi\'c, Katarina'
'Turel, Iztok'
'\<Cobelji\'c, Bo\<zidar'

_publ_section_title
;
 Cu(II), Mn(II) and Zn(II) complexes of hydrazones with a quaternary
 ammonium moiety: synthesis, experimental and theoretical characterization
 and cytotoxic activity.
;
_journal_issue 1
_journal_name_full 'Dalton transactions (Cambridge, England : 2003)'
_journal_page_first 185
_journal_page_last 196
_journal_paper_doi 10.1039/d1dt03169d
_journal_volume 51
_journal_year 2021
_chemical_formula_sum 'C11 H20 B Cu F4 N7 O2 S'
_chemical_formula_weight 464.75
_space_group_crystal_system monoclinic
_space_group_IT_number 14
_space_group_name_Hall '-P 2yn'
_space_group_name_H-M_alt 'P 1 21/n 1'
_atom_sites_solution_hydrogens geom
_audit_creation_method SHELXL-2018/3
_audit_update_record
;
2021-11-08 deposited with the CCDC.	2021-11-22 downloaded from the CCDC.
;
_cell_angle_alpha 90
_cell_angle_beta 97.242(4)
_cell_angle_gamma 90
_cell_formula_units_Z 4
_cell_length_a 7.0033(3)
_cell_length_b 10.8941(3)
_cell_length_c 25.6059(9)
_cell_measurement_reflns_used 8107
_cell_measurement_temperature 293(2)
_cell_measurement_theta_max 30.1670
_cell_measurement_theta_min 3.4380
_cell_volume 1938.01(12)
_computing_cell_refinement 'CrysAlis PRO (Agilent, 2011)'
_computing_data_collection 'CrysAlis PRO (Agilent, 2011)'
_computing_data_reduction 'CrysAlis PRO (Agilent, 2011)'
_computing_molecular_graphics 'ORTEP-3 for Windows (Farrugia, 2012)'
_computing_publication_material 'WinGX (Farrugia, 1999)'
_computing_structure_refinement 'SHELXL-2018/3 (Sheldrick, 2018)'
_computing_structure_solution 'SHELXS-97 (Sheldrick, 2008)'
_diffrn_ambient_temperature 293(2)
_diffrn_detector_area_resol_mean 10.4933
_diffrn_measured_fraction_theta_full 0.998
_diffrn_measured_fraction_theta_max 0.998
_diffrn_measurement_device_type 'SuperNova, Dual, Cu at zero, Atlas'
_diffrn_measurement_method '\w scans'
_diffrn_radiation_type MoK\a
_diffrn_radiation_wavelength 0.71073
_diffrn_reflns_av_R_equivalents 0.0235
_diffrn_reflns_av_unetI/netI 0.0191
_diffrn_reflns_Laue_measured_fraction_full 0.998
_diffrn_reflns_Laue_measured_fraction_max 0.998
_diffrn_reflns_limit_h_max 9
_diffrn_reflns_limit_h_min -9
_diffrn_reflns_limit_k_max 14
_diffrn_reflns_limit_k_min -14
_diffrn_reflns_limit_l_max 33
_diffrn_reflns_limit_l_min -33
_diffrn_reflns_number 17559
_diffrn_reflns_point_group_measured_fraction_full 0.998
_diffrn_reflns_point_group_measured_fraction_max 0.998
_diffrn_reflns_theta_full 25.242
_diffrn_reflns_theta_max 27.485
_diffrn_reflns_theta_min 2.941
_exptl_absorpt_coefficient_mu 1.293
_exptl_absorpt_correction_T_max 1.00000
_exptl_absorpt_correction_T_min 0.51975
_exptl_absorpt_correction_type multi-scan
_exptl_absorpt_process_details 'CrysAlis PRO; Oxford Diffraction, 2009'
_exptl_crystal_colour green
_exptl_crystal_density_diffrn 1.593
_exptl_crystal_description prism
_exptl_crystal_F_000 948
_exptl_crystal_size_max 0.600
_exptl_crystal_size_mid 0.600
_exptl_crystal_size_min 0.200
_refine_diff_density_max 0.479
_refine_diff_density_min -0.335
_refine_diff_density_rms 0.069
_refine_ls_extinction_method none
_refine_ls_goodness_of_fit_ref 1.157
_refine_ls_hydrogen_treatment constr
_refine_ls_matrix_type full
_refine_ls_number_parameters 287
_refine_ls_number_reflns 4425
_refine_ls_number_restraints 0
_refine_ls_restrained_S_all 1.157
_refine_ls_R_factor_all 0.0471
_refine_ls_R_factor_gt 0.0388
_refine_ls_shift/su_max 0.0001
_refine_ls_shift/su_mean 0.0001
_refine_ls_structure_factor_coef Fsqd
_refine_ls_weighting_details 'w=1/[\s^2^(Fo^2^)+(0.0500P)^2^+0.9688P] where P=(Fo^2^+2Fc^2^)/3'
_refine_ls_weighting_scheme calc
_refine_ls_wR_factor_gt 0.1062
_refine_ls_wR_factor_ref 0.1110
_reflns_Friedel_coverage 0.000
_reflns_number_gt 3789
_reflns_number_total 4425
_reflns_threshold_expression 'I > 2\s(I)'
_cod_data_source_file d1dt03169d2.cif
_cod_data_source_block 1
_cod_depositor_comments 'Adding full bibliography for 7709050--7709052.cif.'
_cod_original_sg_symbol_H-M 'P 21/n'
_cod_database_code 7709050
_shelx_shelxl_version_number 2018/3
_shelx_space_group_comment
;
The symmetry employed for this shelxl refinement is uniquely defined
by the following loop, which should always be used as a source of
symmetry information in preference to the above space-group names.
They are only intended as comments.
;
_shelx_estimated_absorpt_t_min 0.511
_shelx_estimated_absorpt_t_max 0.782

loop_
_space_group_symop_operation_xyz
'x, y, z'
'-x+1/2, y+1/2, -z+1/2'
'-x, -y, -z'
'x-1/2, -y-1/2, z-1/2'

loop_
_atom_site_label
_atom_site_type_symbol
_atom_site_fract_x
_atom_site_fract_y
_atom_site_fract_z
_atom_site_U_iso_or_equiv
_atom_site_adp_type
_atom_site_occupancy
_atom_site_site_symmetry_order
_atom_site_calc_flag
_atom_site_refinement_flags_posn
_atom_site_refinement_flags_adp
_atom_site_refinement_flags_occupancy
_atom_site_disorder_assembly
_atom_site_disorder_group
Cu1 Cu 0.20037(5) 0.46833(3) 0.04197(2) 0.04201(12) Uani 1 1 d . . . . .
S1 S 0.23718(11) 0.06752(6) 0.02448(4) 0.0611(2) Uani 1 1 d . . . . .
O1 O 0.1064(3) 0.59420(15) 0.08771(7) 0.0440(4) Uani 1 1 d . . . . .
N1 N 0.2427(3) 0.2985(2) 0.01110(9) 0.0450(5) Uani 1 1 d . . . . .
N2 N 0.1327(3) 0.36770(17) 0.09879(8) 0.0381(4) Uani 1 1 d . . . . .
N3 N 0.0780(3) 0.42658(18) 0.14212(8) 0.0415(4) Uani 1 1 d . . . . .
N4 N 0.1596(3) 0.72306(18) 0.19065(9) 0.0466(5) Uani 1 1 d . . . . .
N5 N 0.2435(4) 0.5720(2) -0.01614(9) 0.0520(6) Uani 1 1 d . . . . .
N6 N 0.2422(3) 0.6828(2) -0.01303(9) 0.0459(5) Uani 1 1 d . . . . .
N7 N 0.2394(4) 0.7866(2) -0.01306(13) 0.0704(8) Uani 1 1 d . . . . .
C1 C 0.2945(4) 0.2480(3) -0.03385(11) 0.0565(7) Uani 1 1 d . . . . .
H1 H 0.324219 0.294457 -0.062203 0.068 Uiso 1 1 calc R U . . .
C2 C 0.2986(4) 0.1226(3) -0.03316(13) 0.0657(9) Uani 1 1 d . . . . .
H2 H 0.330772 0.073994 -0.060596 0.079 Uiso 1 1 calc R U . . .
C3 C 0.2066(3) 0.2139(2) 0.04513(11) 0.0444(6) Uani 1 1 d . . . . .
C4 C 0.1393(3) 0.2490(2) 0.09495(10) 0.0411(5) Uani 1 1 d . . . . .
C5 C 0.0840(5) 0.1594(3) 0.13387(14) 0.0630(8) Uani 1 1 d . . . . .
H5A H 0.028762 0.202194 0.161124 0.095 Uiso 1 1 calc R U . . .
H5B H 0.195997 0.115182 0.149030 0.095 Uiso 1 1 calc R U . . .
H5C H -0.008611 0.102910 0.116695 0.095 Uiso 1 1 calc R U . . .
C6 C 0.0709(3) 0.5449(2) 0.13063(10) 0.0392(5) Uani 1 1 d . . . . .
C7 C 0.0108(4) 0.6261(2) 0.17310(10) 0.0451(6) Uani 1 1 d . . . . .
H7A H -0.010638 0.575999 0.203124 0.054 Uiso 1 1 calc R U . . .
H7B H -0.109846 0.665899 0.160175 0.054 Uiso 1 1 calc R U . . .
C8 C 0.3542(4) 0.6660(3) 0.20328(15) 0.0667(9) Uani 1 1 d . . . . .
H8A H 0.396023 0.634299 0.171627 0.100 Uiso 1 1 calc R U . . .
H8B H 0.347547 0.600326 0.227976 0.100 Uiso 1 1 calc R U . . .
H8C H 0.444058 0.726783 0.218341 0.100 Uiso 1 1 calc R U . . .
C9 C 0.1624(5) 0.8209(3) 0.14928(14) 0.0659(8) Uani 1 1 d . . . . .
H9A H 0.253555 0.883307 0.161827 0.099 Uiso 1 1 calc R U . . .
H9B H 0.036645 0.856615 0.141870 0.099 Uiso 1 1 calc R U . . .
H9C H 0.198896 0.785076 0.117732 0.099 Uiso 1 1 calc R U . . .
C10 C 0.1041(6) 0.7822(3) 0.23965(13) 0.0689(9) Uani 1 1 d . . . . .
H10A H 0.200962 0.840475 0.252941 0.103 Uiso 1 1 calc R U . . .
H10B H 0.092909 0.720301 0.265788 0.103 Uiso 1 1 calc R U . . .
H10C H -0.017130 0.823448 0.231481 0.103 Uiso 1 1 calc R U . . .
O2 O 0.5288(3) 0.4835(2) 0.09579(10) 0.0655(6) Uani 1 1 d . . . . .
H2A H 0.597717 0.476524 0.072345 0.098 Uiso 1 1 calc R U . . .
C11 C 0.5868(5) 0.3947(4) 0.13691(16) 0.0807(11) Uani 1 1 d . . . . .
H11A H 0.704960 0.420925 0.156912 0.121 Uiso 1 1 calc R U . . .
H11B H 0.605428 0.316172 0.121344 0.121 Uiso 1 1 calc R U . . .
H11C H 0.488454 0.388344 0.159715 0.121 Uiso 1 1 calc R U . . .
B1 B 0.6482(6) 0.9975(4) 0.18740(18) 0.0661(9) Uani 1 1 d . . . . .
F1A F 0.4859(10) 0.9962(10) 0.2109(4) 0.089(3) Uani 0.59(2) 1 d . . P A 1
F2A F 0.6829(13) 0.8756(8) 0.1707(5) 0.104(3) Uani 0.59(2) 1 d . . P A 1
F3A F 0.6041(18) 1.0611(10) 0.1409(3) 0.120(3) Uani 0.59(2) 1 d . . P A 1
F4A F 0.8087(18) 1.0302(11) 0.2167(6) 0.113(3) Uani 0.59(2) 1 d . . P A 1
F1B F 0.542(4) 0.954(3) 0.2247(9) 0.170(9) Uani 0.41(2) 1 d . . P A 2
F2B F 0.697(3) 0.913(2) 0.1595(7) 0.151(7) Uani 0.41(2) 1 d . . P A 2
F3B F 0.556(4) 1.0791(19) 0.1603(14) 0.212(11) Uani 0.41(2) 1 d . . P A 2
F4B F 0.785(3) 1.071(2) 0.2166(7) 0.123(7) Uani 0.41(2) 1 d . . P A 2

loop_
_atom_site_aniso_label
_atom_site_aniso_U_11
_atom_site_aniso_U_22
_atom_site_aniso_U_33
_atom_site_aniso_U_23
_atom_site_aniso_U_13
_atom_site_aniso_U_12
Cu1 0.0570(2) 0.02885(16) 0.04105(18) -0.00162(12) 0.00952(13) 0.00324(12)
S1 0.0612(4) 0.0335(3) 0.0847(5) -0.0192(3) -0.0057(4) 0.0099(3)
O1 0.0585(11) 0.0290(8) 0.0457(9) 0.0000(7) 0.0119(8) 0.0031(7)
N1 0.0470(12) 0.0379(11) 0.0483(12) -0.0101(9) -0.0010(9) 0.0061(9)
N2 0.0412(10) 0.0276(9) 0.0453(11) -0.0027(8) 0.0047(8) -0.0013(8)
N3 0.0463(11) 0.0323(10) 0.0471(11) -0.0016(9) 0.0106(9) -0.0030(8)
N4 0.0577(13) 0.0301(10) 0.0510(12) -0.0048(9) 0.0032(10) 0.0041(9)
N5 0.0803(17) 0.0363(11) 0.0407(11) 0.0033(9) 0.0121(11) 0.0083(11)
N6 0.0443(12) 0.0440(13) 0.0485(12) 0.0008(10) 0.0024(9) 0.0014(9)
N7 0.0667(17) 0.0361(13) 0.105(2) -0.0024(13) -0.0030(15) -0.0013(11)
C1 0.0562(16) 0.0607(18) 0.0509(16) -0.0140(14) -0.0002(13) 0.0123(13)
C2 0.0599(18) 0.065(2) 0.0689(19) -0.0327(16) -0.0068(14) 0.0168(14)
C3 0.0390(13) 0.0297(11) 0.0613(16) -0.0086(11) -0.0061(11) 0.0037(9)
C4 0.0409(12) 0.0277(11) 0.0529(14) 0.0006(10) -0.0012(10) 0.0005(9)
C5 0.080(2) 0.0344(13) 0.074(2) 0.0074(13) 0.0063(16) -0.0051(13)
C6 0.0388(12) 0.0337(11) 0.0453(13) -0.0049(10) 0.0063(10) -0.0018(9)
C7 0.0504(14) 0.0373(12) 0.0496(14) -0.0042(11) 0.0137(11) -0.0011(11)
C8 0.0537(17) 0.0544(17) 0.088(2) -0.0117(16) -0.0077(16) 0.0072(14)
C9 0.093(2) 0.0350(14) 0.0675(19) 0.0033(13) 0.0029(17) -0.0116(14)
C10 0.093(2) 0.0545(18) 0.0580(18) -0.0185(15) 0.0051(17) 0.0112(17)
O2 0.0657(13) 0.0616(13) 0.0749(15) 0.0072(11) 0.0309(11) 0.0082(10)
C11 0.0521(19) 0.098(3) 0.094(3) 0.017(2) 0.0152(17) 0.0004(18)
B1 0.059(2) 0.068(2) 0.073(2) -0.004(2) 0.0177(19) -0.0070(18)
F1A 0.064(3) 0.110(5) 0.099(6) -0.048(4) 0.032(3) -0.015(3)
F2A 0.084(4) 0.070(3) 0.156(8) -0.010(3) 0.012(4) 0.015(2)
F3A 0.163(8) 0.115(6) 0.081(4) 0.029(3) 0.009(4) -0.005(6)
F4A 0.081(4) 0.089(5) 0.156(7) -0.003(4) -0.029(4) -0.014(4)
F1B 0.243(18) 0.186(16) 0.101(9) -0.058(10) 0.098(12) -0.151(14)
F2B 0.187(12) 0.183(16) 0.091(7) -0.044(9) 0.052(7) 0.063(11)
F3B 0.182(14) 0.149(10) 0.28(3) 0.028(16) -0.063(16) 0.088(11)
F4B 0.113(11) 0.163(16) 0.096(7) -0.031(8) 0.025(7) -0.091(10)

loop_
_atom_type_symbol
_atom_type_description
_atom_type_scat_dispersion_real
_atom_type_scat_dispersion_imag
_atom_type_scat_source
C C 0.0033 0.0016 'International Tables Vol C Tables 4.2.6.8 and 6.1.1.4'
H H 0.0000 0.0000 'International Tables Vol C Tables 4.2.6.8 and 6.1.1.4'
B B 0.0013 0.0007 'International Tables Vol C Tables 4.2.6.8 and 6.1.1.4'
F F 0.0171 0.0103 'International Tables Vol C Tables 4.2.6.8 and 6.1.1.4'
N N 0.0061 0.0033 'International Tables Vol C Tables 4.2.6.8 and 6.1.1.4'
O O 0.0106 0.0060 'International Tables Vol C Tables 4.2.6.8 and 6.1.1.4'
S S 0.1246 0.1234 'International Tables Vol C Tables 4.2.6.8 and 6.1.1.4'
Cu Cu 0.3201 1.2651 'International Tables Vol C Tables 4.2.6.8 and 6.1.1.4'

loop_
_geom_angle_atom_site_label_1
_geom_angle_atom_site_label_2
_geom_angle_atom_site_label_3
_geom_angle
_geom_angle_site_symmetry_1
_geom_angle_site_symmetry_3
_geom_angle_publ_flag
N5 Cu1 N2 174.81(10) . . ?
N5 Cu1 O1 98.51(9) . . ?
N2 Cu1 O1 79.33(8) . . ?
N5 Cu1 N1 100.81(9) . . ?
N2 Cu1 N1 80.73(9) . . ?
O1 Cu1 N1 159.05(9) . . ?
C2 S1 C3 89.68(15) . . ?
C6 O1 Cu1 109.59(15) . . ?
C3 N1 C1 111.7(2) . . ?
C3 N1 Cu1 109.16(17) . . ?
C1 N1 Cu1 139.1(2) . . ?
C4 N2 N3 122.8(2) . . ?
C4 N2 Cu1 119.65(18) . . ?
N3 N2 Cu1 117.57(14) . . ?
C6 N3 N2 106.36(19) . . ?
C8 N4 C9 110.7(3) . . ?
C8 N4 C10 108.8(2) . . ?
C9 N4 C10 108.2(2) . . ?
C8 N4 C7 110.4(2) . . ?
C9 N4 C7 110.8(2) . . ?
C10 N4 C7 107.8(2) . . ?
N6 N5 Cu1 122.15(19) . . ?
N7 N6 N5 176.2(3) . . ?
N1 C1 C2 113.6(3) . . ?
N1 C1 H1 123.2 . . ?
C2 C1 H1 123.2 . . ?
C1 C2 S1 110.9(2) . . ?
C1 C2 H2 124.5 . . ?
S1 C2 H2 124.5 . . ?
N1 C3 C4 120.3(2) . . ?
N1 C3 S1 114.1(2) . . ?
C4 C3 S1 125.6(2) . . ?
N2 C4 C3 110.1(2) . . ?
N2 C4 C5 126.2(2) . . ?
C3 C4 C5 123.7(2) . . ?
C4 C5 H5A 109.5 . . ?
C4 C5 H5B 109.5 . . ?
H5A C5 H5B 109.5 . . ?
C4 C5 H5C 109.5 . . ?
H5A C5 H5C 109.5 . . ?
H5B C5 H5C 109.5 . . ?
O1 C6 N3 126.6(2) . . ?
O1 C6 C7 118.6(2) . . ?
N3 C6 C7 114.8(2) . . ?
C6 C7 N4 112.4(2) . . ?
C6 C7 H7A 109.1 . . ?
N4 C7 H7A 109.1 . . ?
C6 C7 H7B 109.1 . . ?
N4 C7 H7B 109.1 . . ?
H7A C7 H7B 107.9 . . ?
N4 C8 H8A 109.5 . . ?
N4 C8 H8B 109.5 . . ?
H8A C8 H8B 109.5 . . ?
N4 C8 H8C 109.5 . . ?
H8A C8 H8C 109.5 . . ?
H8B C8 H8C 109.5 . . ?
N4 C9 H9A 109.5 . . ?
N4 C9 H9B 109.5 . . ?
H9A C9 H9B 109.5 . . ?
N4 C9 H9C 109.5 . . ?
H9A C9 H9C 109.5 . . ?
H9B C9 H9C 109.5 . . ?
N4 C10 H10A 109.5 . . ?
N4 C10 H10B 109.5 . . ?
H10A C10 H10B 109.5 . . ?
N4 C10 H10C 109.5 . . ?
H10A C10 H10C 109.5 . . ?
H10B C10 H10C 109.5 . . ?
C11 O2 H2A 109.5 . . ?
O2 C11 H11A 109.5 . . ?
O2 C11 H11B 109.5 . . ?
H11A C11 H11B 109.5 . . ?
O2 C11 H11C 109.5 . . ?
H11A C11 H11C 109.5 . . ?
H11B C11 H11C 109.5 . . ?
F2B B1 F3B 111.6(15) . . ?
F4A B1 F1A 117.0(8) . . ?
F2B B1 F1B 111.1(12) . . ?
F3B B1 F1B 110.2(13) . . ?
F4A B1 F3A 115.9(8) . . ?
F1A B1 F3A 106.2(7) . . ?
F2B B1 F4B 120.9(12) . . ?
F3B B1 F4B 99.3(18) . . ?
F1B B1 F4B 102.9(10) . . ?
F4A B1 F2A 104.9(7) . . ?
F1A B1 F2A 108.0(6) . . ?
F3A B1 F2A 103.7(7) . . ?

loop_
_geom_bond_atom_site_label_1
_geom_bond_atom_site_label_2
_geom_bond_distance
_geom_bond_site_symmetry_2
_geom_bond_publ_flag
Cu1 N5 1.922(2) . ?
Cu1 N2 1.928(2) . ?
Cu1 O1 1.9694(17) . ?
Cu1 N1 2.048(2) . ?
S1 C2 1.698(4) . ?
S1 C3 1.702(2) . ?
O1 C6 1.276(3) . ?
N1 C3 1.315(4) . ?
N1 C1 1.366(4) . ?
N2 C4 1.298(3) . ?
N2 N3 1.377(3) . ?
N3 C6 1.321(3) . ?
N4 C8 1.496(4) . ?
N4 C9 1.504(4) . ?
N4 C10 1.504(4) . ?
N4 C7 1.512(3) . ?
N5 N6 1.209(3) . ?
N6 N7 1.131(3) . ?
C1 C2 1.366(5) . ?
C1 H1 0.9300 . ?
C2 H2 0.9300 . ?
C3 C4 1.465(4) . ?
C4 C5 1.481(4) . ?
C5 H5A 0.9600 . ?
C5 H5B 0.9600 . ?
C5 H5C 0.9600 . ?
C6 C7 1.503(3) . ?
C7 H7A 0.9700 . ?
C7 H7B 0.9700 . ?
C8 H8A 0.9600 . ?
C8 H8B 0.9600 . ?
C8 H8C 0.9600 . ?
C9 H9A 0.9600 . ?
C9 H9B 0.9600 . ?
C9 H9C 0.9600 . ?
C10 H10A 0.9600 . ?
C10 H10B 0.9600 . ?
C10 H10C 0.9600 . ?
O2 C11 1.449(4) . ?
O2 H2A 0.8200 . ?
C11 H11A 0.9600 . ?
C11 H11B 0.9600 . ?
C11 H11C 0.9600 . ?
B1 F2B 1.241(15) . ?
B1 F3B 1.256(17) . ?
B1 F4A 1.320(14) . ?
B1 F1A 1.351(9) . ?
B1 F1B 1.368(16) . ?
B1 F3A 1.379(10) . ?
B1 F4B 1.389(19) . ?
B1 F2A 1.425(10) . ?

loop_
_geom_torsion_atom_site_label_1
_geom_torsion_atom_site_label_2
_geom_torsion_atom_site_label_3
_geom_torsion_atom_site_label_4
_geom_torsion
_geom_torsion_site_symmetry_1
_geom_torsion_site_symmetry_2
_geom_torsion_site_symmetry_3
_geom_torsion_site_symmetry_4
_geom_torsion_publ_flag
C4 N2 N3 C6 -174.4(2) . . . . ?
Cu1 N2 N3 C6 5.3(2) . . . . ?
C3 N1 C1 C2 -0.5(3) . . . . ?
Cu1 N1 C1 C2 -179.6(2) . . . . ?
N1 C1 C2 S1 -0.1(3) . . . . ?
C3 S1 C2 C1 0.5(2) . . . . ?
C1 N1 C3 C4 -177.0(2) . . . . ?
Cu1 N1 C3 C4 2.4(3) . . . . ?
C1 N1 C3 S1 0.8(3) . . . . ?
Cu1 N1 C3 S1 -179.76(11) . . . . ?
C2 S1 C3 N1 -0.8(2) . . . . ?
C2 S1 C3 C4 176.9(2) . . . . ?
N3 N2 C4 C3 -178.7(2) . . . . ?
Cu1 N2 C4 C3 1.6(3) . . . . ?
N3 N2 C4 C5 2.6(4) . . . . ?
Cu1 N2 C4 C5 -177.2(2) . . . . ?
N1 C3 C4 N2 -2.7(3) . . . . ?
S1 C3 C4 N2 179.73(18) . . . . ?
N1 C3 C4 C5 176.1(3) . . . . ?
S1 C3 C4 C5 -1.5(4) . . . . ?
Cu1 O1 C6 N3 -5.6(3) . . . . ?
Cu1 O1 C6 C7 175.65(17) . . . . ?
N2 N3 C6 O1 0.4(3) . . . . ?
N2 N3 C6 C7 179.3(2) . . . . ?
O1 C6 C7 N4 -58.6(3) . . . . ?
N3 C6 C7 N4 122.4(2) . . . . ?
C8 N4 C7 C6 -50.4(3) . . . . ?
C9 N4 C7 C6 72.7(3) . . . . ?
C10 N4 C7 C6 -169.1(2) . . . . ?
